data_7052578
loop_
_publ_author_name
'Zhang, Jinfang'
'Meng, Suci'
'Song, Yinglin'
'Yang, Junyi'
'Wei, Hongyang'
'Huang, Wenjiang'
'Cifuentes, Marie P.'
'Humphrey, Mark G.'
'Zhang, Chi'

_publ_section_title
;
 Syntheses and NLO properties of 1D heterothiometallic anionic W/S/Ag
 clusters possessing solvento-ytterbium cation-directed isomeric
 skeletons
;
_journal_issue 2
_journal_name_full 'New Journal of Chemistry'
_journal_page_first 328
_journal_paper_doi 10.1039/c0nj00674b
_journal_volume 35
_journal_year 2011
_chemical_formula_sum 'C24 H56 Ag3 N8 O8 S12 W3 Yb'
_chemical_formula_weight 2017.78
_chemical_name_systematic
;
?
;
_space_group_IT_number 14
_symmetry_cell_setting monoclinic
_symmetry_space_group_name_Hall '-P 2ybc'
_symmetry_space_group_name_H-M 'P 1 21/c 1'
_atom_sites_solution_hydrogens geom
_atom_sites_solution_primary direct
_atom_sites_solution_secondary difmap
_audit_creation_method 'SHELXTL (Sheldrick, 2008)'
_cell_angle_alpha 90.00
_cell_angle_beta 126.04(2)
_cell_angle_gamma 90.00
_cell_formula_units_Z 4
_cell_length_a 12.873(3)
_cell_length_b 27.479(5)
_cell_length_c 19.866(6)
_cell_measurement_reflns_used 3536
_cell_measurement_temperature 293(2)
_cell_measurement_theta_max 25.78
_cell_measurement_theta_min 2.56
_cell_volume 5682(3)
_computing_cell_refinement 'SET4 and CELDIM in CAD-4-PC Software (Enraf-Nonius, 1992)'
_computing_data_collection 'CAD-4-PC Software (Enraf-Nonius, 1992)'
_computing_data_reduction 'DATRD2 in NRCVAX96 (Gabe et al., 1989)'
_computing_molecular_graphics 'SHELXTL (Sheldrick, 2008)'
_computing_publication_material 'SHELXTL (Sheldrick, 2008)'
_computing_structure_refinement 'SHELXTL (Sheldrick, 2008)'
_computing_structure_solution 'SHELXTL (Sheldrick, 2008)'
_diffrn_ambient_temperature 293(2)
_diffrn_measured_fraction_theta_full 0.997
_diffrn_measured_fraction_theta_max 0.997
_diffrn_measurement_device_type 'Enraf-Nonius CAD-4'
_diffrn_measurement_method '\w scans'
_diffrn_radiation_monochromator graphite
_diffrn_radiation_source 'fine-focus sealed tube'
_diffrn_radiation_type MoK\a
_diffrn_radiation_wavelength 0.71073
_diffrn_reflns_av_R_equivalents 0.0772
_diffrn_reflns_av_sigmaI/netI 0.1438
_diffrn_reflns_limit_h_max 0
_diffrn_reflns_limit_h_min -15
_diffrn_reflns_limit_k_max 0
_diffrn_reflns_limit_k_min -32
_diffrn_reflns_limit_l_max 23
_diffrn_reflns_limit_l_min -19
_diffrn_reflns_number 10550
_diffrn_reflns_theta_full 25.07
_diffrn_reflns_theta_max 25.07
_diffrn_reflns_theta_min 1.47
_diffrn_standards_decay_% 0
_diffrn_standards_interval_count 0
_diffrn_standards_interval_time 0
_diffrn_standards_number 0
_exptl_absorpt_coefficient_mu 9.172
_exptl_absorpt_correction_T_max 0.400
_exptl_absorpt_correction_T_min 0.209
_exptl_absorpt_correction_type psi-scan
_exptl_absorpt_process_details '(SADABS; Sheldrick, 1996)'
_exptl_crystal_colour red
_exptl_crystal_density_diffrn 2.359
_exptl_crystal_density_method 'not measured'
_exptl_crystal_description prism
_exptl_crystal_F_000 3708
_exptl_crystal_size_max 0.3
_exptl_crystal_size_mid 0.15
_exptl_crystal_size_min 0.1
_refine_diff_density_max 1.369
_refine_diff_density_min -1.542
_refine_diff_density_rms 0.315
_refine_ls_extinction_method none
_refine_ls_goodness_of_fit_ref 1.058
_refine_ls_hydrogen_treatment constr
_refine_ls_matrix_type full
_refine_ls_number_parameters 536
_refine_ls_number_reflns 10096
_refine_ls_number_restraints 6
_refine_ls_restrained_S_all 1.058
_refine_ls_R_factor_all 0.1820
_refine_ls_R_factor_gt 0.0661
_refine_ls_shift/su_max 0.000
_refine_ls_shift/su_mean 0.000
_refine_ls_structure_factor_coef Fsqd
_refine_ls_weighting_details 'calc w=1/[\s^2^(Fo^2^)+(0.0780P)^2^+115.7943P] where P=(Fo^2^+2Fc^2^)/3'
_refine_ls_weighting_scheme calc
_refine_ls_wR_factor_gt 0.1678
_refine_ls_wR_factor_ref 0.2190
_reflns_number_gt 4795
_reflns_number_total 10096
_reflns_threshold_expression >2sigma(I)
_cod_data_source_file C0NJ00674B.TXT
_cod_data_source_block 2A
_cod_original_cell_volume 5682(2)
_cod_original_sg_symbol_H-M P2(1)/c
_cod_database_code 7052578

loop_
_symmetry_equiv_pos_as_xyz
'x, y, z'
'-x, y+1/2, -z+1/2'
'-x, -y, -z'
'x, -y-1/2, z-1/2'

loop_
_atom_site_label
_atom_site_type_symbol
_atom_site_fract_x
_atom_site_fract_y
_atom_site_fract_z
_atom_site_U_iso_or_equiv
_atom_site_adp_type
_atom_site_occupancy
_atom_site_symmetry_multiplicity
_atom_site_calc_flag
_atom_site_refinement_flags
_atom_site_disorder_assembly
_atom_site_disorder_group
Yb1 Yb 0.38321(11) 0.10644(4) 0.76045(7) 0.0438(3) Uani 1 1 d . . .
O1 O 0.4268(16) 0.0451(6) 0.8482(10) 0.052(5) Uani 1 1 d . . .
O2 O 0.1792(17) 0.0835(6) 0.7068(12) 0.059(5) Uani 1 1 d . . .
O3 O 0.369(2) 0.1384(7) 0.8638(12) 0.065(6) Uani 1 1 d . . .
O4 O 0.256(2) 0.1743(9) 0.7037(14) 0.088(8) Uani 1 1 d . . .
O5 O 0.5266(19) 0.1678(8) 0.8281(13) 0.071(6) Uani 1 1 d . . .
O6 O 0.395(2) 0.1302(9) 0.6527(13) 0.087(7) Uani 1 1 d . . .
O7 O 0.580(2) 0.0801(8) 0.7959(16) 0.091(8) Uani 1 1 d D . .
O8 O 0.3346(17) 0.0398(8) 0.6769(13) 0.069(6) Uani 1 1 d . . .
N1 N 0.4501(18) -0.0349(8) 0.8917(13) 0.047(6) Uani 1 1 d . . .
N2 N -0.024(3) 0.1070(11) 0.5964(18) 0.097(11) Uani 1 1 d . . .
N3 N 0.291(2) 0.1540(9) 0.9399(15) 0.065(7) Uani 1 1 d . . .
N4 N 0.150(2) 0.2459(9) 0.6456(16) 0.061(7) Uani 1 1 d . . .
N5 N 0.653(2) 0.2083(8) 0.9483(13) 0.047(5) Uani 1 1 d . . .
N6 N 0.468(3) 0.1524(10) 0.5842(19) 0.086(9) Uani 1 1 d . . .
N7 N 0.801(3) 0.0731(10) 0.878(2) 0.089(10) Uani 1 1 d D . .
N8 N 0.342(2) 0.0034(8) 0.5765(14) 0.055(6) Uani 1 1 d . . .
C1 C 0.387(3) 0.0015(9) 0.8392(15) 0.045(6) Uani 1 1 d . . .
H1 H 0.3067 -0.0055 0.7909 0.054 Uiso 1 1 calc R . .
C2 C 0.578(3) -0.0267(10) 0.9657(17) 0.068(9) Uani 1 1 d . . .
H2A H 0.6398 -0.0382 0.9567 0.102 Uiso 1 1 calc R . .
H2B H 0.5896 -0.0440 1.0115 0.102 Uiso 1 1 calc R . .
H2C H 0.5910 0.0074 0.9781 0.102 Uiso 1 1 calc R . .
C3 C 0.395(3) -0.0812(11) 0.8816(19) 0.070(9) Uani 1 1 d . . .
H3A H 0.3575 -0.0824 0.9112 0.105 Uiso 1 1 calc R . .
H3B H 0.4611 -0.1057 0.9033 0.105 Uiso 1 1 calc R . .
H3C H 0.3305 -0.0872 0.8236 0.105 Uiso 1 1 calc R . .
C4 C 0.063(3) 0.0926(11) 0.672(2) 0.077(11) Uani 1 1 d . . .
H4 H 0.0343 0.0884 0.7051 0.092 Uiso 1 1 calc R . .
C5 C -0.147(3) 0.1221(16) 0.573(3) 0.16(2) Uani 1 1 d . . .
H5A H -0.1630 0.1085 0.6102 0.243 Uiso 1 1 calc R . .
H5B H -0.2118 0.1111 0.5171 0.243 Uiso 1 1 calc R . .
H5C H -0.1495 0.1570 0.5744 0.243 Uiso 1 1 calc R . .
C6 C 0.021(4) 0.112(2) 0.539(3) 0.15(2) Uani 1 1 d . . .
H6A H 0.0412 0.1458 0.5378 0.230 Uiso 1 1 calc R . .
H6B H -0.0456 0.1016 0.4841 0.230 Uiso 1 1 calc R . .
H6C H 0.0967 0.0928 0.5611 0.230 Uiso 1 1 calc R . .
C7 C 0.294(2) 0.1284(10) 0.8826(15) 0.045(7) Uani 1 1 d . . .
H7 H 0.2384 0.1022 0.8562 0.055 Uiso 1 1 calc R . .
C8 C 0.366(4) 0.1962(16) 0.972(2) 0.132(18) Uani 1 1 d . . .
H8A H 0.4310 0.1952 0.9625 0.198 Uiso 1 1 calc R . .
H8B H 0.4057 0.1982 1.0305 0.198 Uiso 1 1 calc R . .
H8C H 0.3121 0.2241 0.9444 0.198 Uiso 1 1 calc R . .
C9 C 0.193(6) 0.128(2) 0.952(4) 0.057(18) Uiso 0.50 1 d P . .
C9' C 0.204(4) 0.1516(18) 0.961(3) 0.024(11) Uiso 0.50 1 d P . .
C10 C 0.212(4) 0.2083(14) 0.651(3) 0.092(12) Uani 1 1 d . . .
H10 H 0.2264 0.2054 0.6106 0.110 Uiso 1 1 calc R . .
C11 C 0.114(6) 0.293(2) 0.600(4) 0.060(18) Uiso 0.50 1 d PD . .
C11' C 0.086(4) 0.2744(17) 0.572(3) 0.026(11) Uiso 0.50 1 d P . .
C12 C 0.153(12) 0.256(4) 0.727(5) 0.14(5) Uiso 0.50 1 d PD . .
C12' C 0.117(8) 0.259(3) 0.693(6) 0.07(2) Uiso 0.50 1 d P . .
C13 C 0.565(3) 0.2051(11) 0.872(2) 0.065(9) Uani 1 1 d . . .
H13 H 0.5243 0.2340 0.8443 0.078 Uiso 1 1 calc R . .
C14 C 0.733(3) 0.1669(12) 0.9957(18) 0.085(11) Uani 1 1 d . . .
H14A H 0.6797 0.1407 0.9910 0.128 Uiso 1 1 calc R . .
H14B H 0.7920 0.1760 1.0532 0.128 Uiso 1 1 calc R . .
H14C H 0.7798 0.1567 0.9745 0.128 Uiso 1 1 calc R . .
C15 C 0.701(3) 0.2554(10) 0.9906(16) 0.070(9) Uani 1 1 d . . .
H15A H 0.7793 0.2632 0.9979 0.104 Uiso 1 1 calc R . .
H15B H 0.7158 0.2536 1.0441 0.104 Uiso 1 1 calc R . .
H15C H 0.6379 0.2802 0.9577 0.104 Uiso 1 1 calc R . .
C16 C 0.460(3) 0.1562(11) 0.6467(19) 0.073(10) Uani 1 1 d . . .
H16 H 0.5071 0.1801 0.6867 0.087 Uiso 1 1 calc R . .
C17 C 0.352(5) 0.128(2) 0.498(3) 0.051(14) Uiso 0.50 1 d P . .
C17' C 0.435(8) 0.110(3) 0.524(5) 0.11(3) Uiso 0.50 1 d P . .
C18 C 0.546(5) 0.1870(17) 0.580(2) 0.15(2) Uani 1 1 d . . .
H18A H 0.4985 0.2010 0.5253 0.227 Uiso 1 1 calc R . .
H18B H 0.6215 0.1712 0.5916 0.227 Uiso 1 1 calc R . .
H18C H 0.5708 0.2122 0.6203 0.227 Uiso 1 1 calc R . .
C19 C 0.685(3) 0.0641(13) 0.8563(19) 0.108(14) Uani 1 1 d D . .
H19 H 0.6806 0.0429 0.8910 0.129 Uiso 1 1 calc RD . .
C20 C 0.790(7) 0.092(3) 0.805(4) 0.08(2) Uiso 0.50 1 d P . .
C20' C 0.855(8) 0.110(3) 0.854(5) 0.13(3) Uiso 0.50 1 d PD . .
C21 C 0.878(10) 0.033(4) 0.949(6) 0.14(4) Uiso 0.50 1 d P . .
C21' C 0.915(6) 0.062(4) 0.960(3) 0.13(4) Uiso 0.50 1 d PD . .
C22 C 0.396(4) 0.0183(11) 0.656(2) 0.073(10) Uani 1 1 d . . .
H22 H 0.4821 0.0119 0.6965 0.088 Uiso 1 1 calc R . .
C23 C 0.206(4) 0.0064(17) 0.519(2) 0.137(19) Uani 1 1 d . . .
H23A H 0.1737 -0.0216 0.4834 0.206 Uiso 1 1 calc R . .
H23B H 0.1824 0.0353 0.4861 0.206 Uiso 1 1 calc R . .
H23C H 0.1687 0.0075 0.5493 0.206 Uiso 1 1 calc R . .
C24 C 0.415(3) -0.0227(11) 0.553(2) 0.078(10) Uani 1 1 d . . .
H24A H 0.5045 -0.0228 0.5996 0.117 Uiso 1 1 calc R . .
H24B H 0.4048 -0.0069 0.5067 0.117 Uiso 1 1 calc R . .
H24C H 0.3845 -0.0556 0.5388 0.117 Uiso 1 1 calc R . .
W1 W 0.02647(10) 0.45629(4) 0.73954(7) 0.0450(3) Uani 1 1 d . . .
W2 W 0.46906(11) 0.36478(5) 0.76271(7) 0.0508(3) Uani 1 1 d . . .
W3 W 0.90017(12) 0.25885(4) 0.79739(8) 0.0523(3) Uani 1 1 d . . .
Ag1 Ag -0.0312(2) 0.35862(9) 0.77605(17) 0.0732(7) Uani 1 1 d . . .
Ag2 Ag 0.2560(2) 0.41240(10) 0.75875(15) 0.0677(7) Uani 1 1 d . . .
Ag3 Ag 0.6774(2) 0.30871(9) 0.77621(15) 0.0653(7) Uani 1 1 d . . .
S1 S -0.1024(8) 0.5081(4) 0.6456(5) 0.079(3) Uani 1 1 d . . .
S2 S -0.0378(8) 0.4440(3) 0.8194(5) 0.067(2) Uani 1 1 d . . .
S3 S 0.2197(7) 0.4889(3) 0.8159(5) 0.070(2) Uani 1 1 d . . .
S4 S 0.0188(7) 0.3885(3) 0.6740(5) 0.060(2) Uani 1 1 d . . .
S5 S 0.3452(8) 0.4218(3) 0.6739(5) 0.070(2) Uani 1 1 d . . .
S6 S 0.4261(9) 0.3482(4) 0.8524(6) 0.089(3) Uani 1 1 d . . .
S7 S 0.6677(8) 0.3910(4) 0.8325(5) 0.082(3) Uani 1 1 d . . .
S8 S 0.4386(7) 0.2972(3) 0.6926(5) 0.064(2) Uani 1 1 d . . .
S9 S 0.7639(7) 0.3064(3) 0.6879(4) 0.0517(18) Uani 1 1 d . . .
S10 S 0.8200(9) 0.2377(4) 0.8654(6) 0.084(3) Uani 1 1 d . . .
S11 S 1.0879(8) 0.2925(4) 0.8853(6) 0.089(3) Uani 1 1 d . . .
S12 S 0.9308(12) 0.1933(4) 0.7520(7) 0.109(4) Uani 1 1 d . . .

loop_
_atom_site_aniso_label
_atom_site_aniso_U_11
_atom_site_aniso_U_22
_atom_site_aniso_U_33
_atom_site_aniso_U_23
_atom_site_aniso_U_13
_atom_site_aniso_U_12
Yb1 0.0457(7) 0.0471(7) 0.0409(6) 0.0022(6) 0.0267(6) -0.0001(6)
O1 0.055(12) 0.046(11) 0.050(11) 0.002(9) 0.028(10) -0.016(9)
O2 0.048(12) 0.052(12) 0.074(14) 0.016(10) 0.034(11) 0.009(10)
O3 0.102(17) 0.061(13) 0.068(13) -0.004(10) 0.070(14) 0.012(12)
O4 0.096(18) 0.083(17) 0.086(17) 0.052(14) 0.054(15) 0.037(14)
O5 0.066(14) 0.081(16) 0.074(15) -0.029(12) 0.045(13) -0.018(12)
O6 0.088(17) 0.13(2) 0.065(15) -0.011(14) 0.056(14) -0.042(15)
O7 0.065(16) 0.094(18) 0.11(2) -0.015(15) 0.045(15) 0.017(14)
O8 0.037(11) 0.077(15) 0.066(14) -0.013(12) 0.016(11) 0.005(10)
N1 0.020(11) 0.043(14) 0.058(14) -0.010(11) 0.012(11) 0.004(10)
N2 0.07(2) 0.10(2) 0.07(2) -0.026(18) 0.015(17) 0.028(19)
N3 0.069(18) 0.058(17) 0.049(15) 0.000(13) 0.024(14) 0.021(14)
N4 0.045(14) 0.057(16) 0.09(2) -0.008(14) 0.047(15) 0.001(12)
N5 0.045(13) 0.048(14) 0.039(13) 0.014(11) 0.020(11) 0.019(11)
N6 0.13(3) 0.08(2) 0.11(2) 0.027(18) 0.11(2) 0.029(19)
N7 0.08(2) 0.09(2) 0.17(3) -0.02(2) 0.11(2) -0.012(16)
N8 0.051(15) 0.057(15) 0.051(15) 0.002(12) 0.026(13) -0.005(12)
C1 0.056(17) 0.024(14) 0.039(15) -0.003(12) 0.019(14) 0.003(13)
C2 0.09(2) 0.054(19) 0.07(2) -0.030(16) 0.044(19) 0.002(17)
C3 0.07(2) 0.07(2) 0.07(2) 0.003(17) 0.037(19) -0.001(17)
C4 0.05(2) 0.06(2) 0.12(3) -0.04(2) 0.05(2) 0.002(17)
C5 0.05(2) 0.16(4) 0.16(4) -0.05(3) -0.01(3) 0.06(3)
C6 0.11(4) 0.28(7) 0.10(3) 0.03(4) 0.08(3) 0.01(4)
C7 0.053(17) 0.053(17) 0.039(15) 0.006(13) 0.032(14) 0.024(14)
C8 0.15(4) 0.14(4) 0.10(3) -0.05(3) 0.07(3) 0.03(3)
C10 0.09(3) 0.09(3) 0.11(3) -0.04(3) 0.07(3) -0.02(2)
C13 0.07(2) 0.06(2) 0.09(3) -0.02(2) 0.06(2) 0.015(17)
C14 0.10(3) 0.10(3) 0.047(19) 0.020(19) 0.04(2) 0.03(2)
C15 0.11(3) 0.052(19) 0.038(16) -0.022(14) 0.037(18) -0.025(18)
C16 0.08(2) 0.07(2) 0.06(2) -0.004(17) 0.033(19) -0.044(19)
C18 0.22(6) 0.17(5) 0.07(3) 0.01(3) 0.09(4) -0.04(4)
C19 0.09(3) 0.14(4) 0.11(3) -0.04(3) 0.07(3) -0.02(3)
C22 0.09(3) 0.06(2) 0.06(2) -0.015(17) 0.04(2) -0.024(19)
C23 0.11(3) 0.19(5) 0.05(2) -0.04(3) 0.01(2) 0.06(3)
C24 0.11(3) 0.06(2) 0.10(3) -0.007(19) 0.09(3) 0.01(2)
W1 0.0344(6) 0.0520(7) 0.0442(6) -0.0037(5) 0.0206(5) 0.0006(5)
W2 0.0450(7) 0.0700(8) 0.0420(6) 0.0075(6) 0.0281(6) 0.0122(6)
W3 0.0546(7) 0.0509(7) 0.0550(7) 0.0111(6) 0.0342(6) 0.0134(6)
Ag1 0.0739(17) 0.0613(16) 0.0872(19) 0.0095(13) 0.0490(16) -0.0005(13)
Ag2 0.0481(13) 0.0889(18) 0.0727(16) 0.0064(14) 0.0392(13) 0.0137(12)
Ag3 0.0560(14) 0.0763(17) 0.0700(16) 0.0060(13) 0.0406(13) 0.0144(12)
S1 0.053(5) 0.100(7) 0.076(6) 0.037(5) 0.034(5) 0.025(5)
S2 0.074(5) 0.082(6) 0.055(5) -0.009(4) 0.043(5) -0.009(5)
S3 0.036(4) 0.088(6) 0.078(6) -0.024(5) 0.030(4) -0.003(4)
S4 0.057(5) 0.069(5) 0.060(5) -0.018(4) 0.038(4) -0.018(4)
S5 0.070(5) 0.087(6) 0.068(5) 0.035(5) 0.050(5) 0.033(5)
S6 0.104(7) 0.119(8) 0.087(7) 0.054(6) 0.080(6) 0.052(6)
S7 0.047(5) 0.112(8) 0.073(6) -0.036(5) 0.027(4) -0.001(5)
S8 0.053(5) 0.068(5) 0.066(5) -0.009(4) 0.033(4) -0.011(4)
S9 0.054(4) 0.060(5) 0.044(4) 0.007(3) 0.031(4) 0.010(4)
S10 0.074(6) 0.105(7) 0.077(6) 0.038(5) 0.048(5) 0.021(5)
S11 0.053(5) 0.091(7) 0.090(7) 0.026(6) 0.024(5) 0.002(5)
S12 0.143(10) 0.077(7) 0.124(9) 0.006(6) 0.088(8) 0.040(7)

loop_
_atom_type_symbol
_atom_type_description
_atom_type_scat_dispersion_real
_atom_type_scat_dispersion_imag
_atom_type_scat_source
C C 0.0033 0.0016 'International Tables Vol C Tables 4.2.6.8 and 6.1.1.4'
H H 0.0000 0.0000 'International Tables Vol C Tables 4.2.6.8 and 6.1.1.4'
Ag Ag -0.8971 1.1015 'International Tables Vol C Tables 4.2.6.8 and 6.1.1.4'
N N 0.0061 0.0033 'International Tables Vol C Tables 4.2.6.8 and 6.1.1.4'
O O 0.0106 0.0060 'International Tables Vol C Tables 4.2.6.8 and 6.1.1.4'
S S 0.1246 0.1234 'International Tables Vol C Tables 4.2.6.8 and 6.1.1.4'
W W -0.8490 6.8722 'International Tables Vol C Tables 4.2.6.8 and 6.1.1.4'
Yb Yb -0.3850 5.5486 'International Tables Vol C Tables 4.2.6.8 and 6.1.1.4'

loop_
_geom_angle_atom_site_label_1
_geom_angle_atom_site_label_2
_geom_angle_atom_site_label_3
_geom_angle
_geom_angle_site_symmetry_1
_geom_angle_site_symmetry_3
_geom_angle_publ_flag
O1 Yb1 O2 81.2(6) . . ?
O1 Yb1 O5 110.7(7) . . ?
O2 Yb1 O5 143.1(7) . . ?
O1 Yb1 O4 140.4(7) . . ?
O2 Yb1 O4 72.4(8) . . ?
O5 Yb1 O4 77.6(9) . . ?
O1 Yb1 O8 78.4(7) . . ?
O2 Yb1 O8 72.0(7) . . ?
O5 Yb1 O8 143.3(7) . . ?
O4 Yb1 O8 118.7(8) . . ?
O1 Yb1 O7 78.5(8) . . ?
O2 Yb1 O7 144.7(7) . . ?
O5 Yb1 O7 71.8(8) . . ?
O4 Yb1 O7 138.1(8) . . ?
O8 Yb1 O7 75.8(8) . . ?
O1 Yb1 O6 143.3(8) . . ?
O2 Yb1 O6 109.4(7) . . ?
O5 Yb1 O6 82.2(8) . . ?
O4 Yb1 O6 74.8(8) . . ?
O8 Yb1 O6 72.4(8) . . ?
O7 Yb1 O6 73.3(9) . . ?
O1 Yb1 O3 73.4(7) . . ?
O2 Yb1 O3 81.2(7) . . ?
O5 Yb1 O3 70.0(7) . . ?
O4 Yb1 O3 73.8(8) . . ?
O8 Yb1 O3 143.6(7) . . ?
O7 Yb1 O3 119.3(8) . . ?
O6 Yb1 O3 141.6(8) . . ?
C1 O1 Yb1 134.5(16) . . ?
C4 O2 Yb1 152(2) . . ?
C7 O3 Yb1 130.7(18) . . ?
C10 O4 Yb1 148(2) . . ?
C13 O5 Yb1 151.6(19) . . ?
C16 O6 Yb1 135(2) . . ?
C19 O7 Yb1 141(2) . . ?
C22 O8 Yb1 132(2) . . ?
C1 N1 C3 123(2) . . ?
C1 N1 C2 119(2) . . ?
C3 N1 C2 117(2) . . ?
C4 N2 C5 121(4) . . ?
C4 N2 C6 116(3) . . ?
C5 N2 C6 124(3) . . ?
C7 N3 C8 117(3) . . ?
C7 N3 C9' 130(3) . . ?
C8 N3 C9' 111(3) . . ?
C7 N3 C9 108(3) . . ?
C8 N3 C9 134(3) . . ?
C9' N3 C9 24(3) . . ?
C10 N4 C12' 128(5) . . ?
C10 N4 C11' 120(3) . . ?
C12' N4 C11' 111(5) . . ?
C10 N4 C11 135(4) . . ?
C12' N4 C11 95(5) . . ?
C11' N4 C11 27(3) . . ?
C10 N4 C12 114(5) . . ?
C12' N4 C12 18(6) . . ?
C11' N4 C12 126(5) . . ?
C11 N4 C12 106(4) . . ?
C13 N5 C14 121(3) . . ?
C13 N5 C15 122(2) . . ?
C14 N5 C15 115(2) . . ?
C16 N6 C18 117(3) . . ?
C16 N6 C17' 131(4) . . ?
C18 N6 C17' 110(4) . . ?
C16 N6 C17 120(3) . . ?
C18 N6 C17 117(3) . . ?
C17' N6 C17 37(3) . . ?
C19 N7 C20' 134(4) . . ?
C19 N7 C21' 122(5) . . ?
C20' N7 C21' 98.9(18) . . ?
C19 N7 C20 108(4) . . ?
C20' N7 C20 39(4) . . ?
C21' N7 C20 130(4) . . ?
C19 N7 C21 99(4) . . ?
C20' N7 C21 127(5) . . ?
C21' N7 C21 33(5) . . ?
C20 N7 C21 140(5) . . ?
C22 N8 C23 117(3) . . ?
C22 N8 C24 122(3) . . ?
C23 N8 C24 120(3) . . ?
O1 C1 N1 126(2) . . ?
O1 C1 H1 116.8 . . ?
N1 C1 H1 116.8 . . ?
N1 C2 H2A 109.5 . . ?
N1 C2 H2B 109.5 . . ?
H2A C2 H2B 109.5 . . ?
N1 C2 H2C 109.5 . . ?
H2A C2 H2C 109.5 . . ?
H2B C2 H2C 109.5 . . ?
N1 C3 H3A 109.5 . . ?
N1 C3 H3B 109.5 . . ?
H3A C3 H3B 109.5 . . ?
N1 C3 H3C 109.5 . . ?
H3A C3 H3C 109.5 . . ?
H3B C3 H3C 109.5 . . ?
O2 C4 N2 130(4) . . ?
O2 C4 H4 115.2 . . ?
N2 C4 H4 115.2 . . ?
N2 C5 H5A 109.5 . . ?
N2 C5 H5B 109.5 . . ?
H5A C5 H5B 109.5 . . ?
N2 C5 H5C 109.5 . . ?
H5A C5 H5C 109.5 . . ?
H5B C5 H5C 109.5 . . ?
N2 C6 H6A 109.5 . . ?
N2 C6 H6B 109.5 . . ?
H6A C6 H6B 109.5 . . ?
N2 C6 H6C 109.5 . . ?
H6A C6 H6C 109.5 . . ?
H6B C6 H6C 109.5 . . ?
O3 C7 N3 123(3) . . ?
O3 C7 H7 118.6 . . ?
N3 C7 H7 118.6 . . ?
N3 C8 H8A 109.5 . . ?
N3 C8 H8B 109.5 . . ?
H8A C8 H8B 109.5 . . ?
N3 C8 H8C 109.5 . . ?
H8A C8 H8C 109.5 . . ?
H8B C8 H8C 109.5 . . ?
C9' C9 N3 64(7) . . ?
C9 C9' N3 92(8) . . ?
O4 C10 N4 129(4) . . ?
O4 C10 H10 115.7 . . ?
N4 C10 H10 115.7 . . ?
C11' C11 N4 70(7) . . ?
C11 C11' N4 83(7) . . ?
C12' C12 N4 46(10) . . ?
C12 C12' N4 116(10) . . ?
O5 C13 N5 128(3) . . ?
O5 C13 H13 116.2 . . ?
N5 C13 H13 116.2 . . ?
N5 C14 H14A 109.5 . . ?
N5 C14 H14B 109.5 . . ?
H14A C14 H14B 109.5 . . ?
N5 C14 H14C 109.5 . . ?
H14A C14 H14C 109.5 . . ?
H14B C14 H14C 109.5 . . ?
N5 C15 H15A 109.5 . . ?
N5 C15 H15B 109.5 . . ?
H15A C15 H15B 109.5 . . ?
N5 C15 H15C 109.5 . . ?
H15A C15 H15C 109.5 . . ?
H15B C15 H15C 109.5 . . ?
O6 C16 N6 121(3) . . ?
O6 C16 H16 119.6 . . ?
N6 C16 H16 119.6 . . ?
C17' C17 N6 68(6) . . ?
C17 C17' N6 76(7) . . ?
N6 C18 H18A 109.5 . . ?
N6 C18 H18B 109.5 . . ?
H18A C18 H18B 109.5 . . ?
N6 C18 H18C 109.5 . . ?
H18A C18 H18C 109.5 . . ?
H18B C18 H18C 109.5 . . ?
O7 C19 N7 129(3) . . ?
O7 C19 H19 115.5 . . ?
N7 C19 H19 115.5 . . ?
C20' C20 N7 70(4) . . ?
C20 C20' N7 72(5) . . ?
C21' C21 N7 64(6) . . ?
C21 C21' N7 83(7) . . ?
O8 C22 N8 123(3) . . ?
O8 C22 H22 118.4 . . ?
N8 C22 H22 118.4 . . ?
N8 C23 H23A 109.5 . . ?
N8 C23 H23B 109.5 . . ?
H23A C23 H23B 109.5 . . ?
N8 C23 H23C 109.5 . . ?
H23A C23 H23C 109.5 . . ?
H23B C23 H23C 109.5 . . ?
N8 C24 H24A 109.5 . . ?
N8 C24 H24B 109.5 . . ?
H24A C24 H24B 109.5 . . ?
N8 C24 H24C 109.5 . . ?
H24A C24 H24C 109.5 . . ?
H24B C24 H24C 109.5 . . ?
S1 W1 S3 108.0(4) . . ?
S1 W1 S2 107.6(3) . . ?
S3 W1 S2 108.4(3) . . ?
S1 W1 S4 107.4(3) . . ?
S3 W1 S4 112.6(3) . . ?
S2 W1 S4 112.6(3) . . ?
S1 W1 Ag1 129.2(3) . . ?
S3 W1 Ag1 122.7(3) . . ?
S2 W1 Ag1 55.6(2) . . ?
S4 W1 Ag1 57.4(2) . . ?
S1 W1 Ag2 125.2(2) . . ?
S3 W1 Ag2 56.5(2) . . ?
S2 W1 Ag2 127.3(2) . . ?
S4 W1 Ag2 56.18(19) . . ?
Ag1 W1 Ag2 88.55(8) . . ?
S5 W2 S7 107.4(4) . . ?
S5 W2 S6 112.9(3) . . ?
S7 W2 S6 108.1(4) . . ?
S5 W2 S8 108.5(3) . . ?
S7 W2 S8 112.5(3) . . ?
S6 W2 S8 107.5(4) . . ?
S5 W2 Ag3 129.4(2) . . ?
S7 W2 Ag3 57.1(2) . . ?
S6 W2 Ag3 117.6(2) . . ?
S8 W2 Ag3 55.7(2) . . ?
S5 W2 Ag2 56.3(2) . . ?
S7 W2 Ag2 125.6(2) . . ?
S6 W2 Ag2 56.6(2) . . ?
S8 W2 Ag2 121.9(2) . . ?
Ag3 W2 Ag2 173.73(8) . . ?
S12 W3 S11 107.4(4) . . ?
S12 W3 S10 107.7(4) . . ?
S11 W3 S10 108.5(4) . . ?
S12 W3 S9 108.3(4) . . ?
S11 W3 S9 113.3(3) . . ?
S10 W3 S9 111.5(3) . . ?
S12 W3 Ag3 136.5(3) . . ?
S11 W3 Ag3 116.0(3) . . ?
S10 W3 Ag3 56.5(2) . . ?
S9 W3 Ag3 57.00(18) . . ?
S12 W3 Ag1 124.5(3) . 1_655 ?
S11 W3 Ag1 56.3(2) . 1_655 ?
S10 W3 Ag1 127.8(3) . 1_655 ?
S9 W3 Ag1 57.0(2) . 1_655 ?
Ag3 W3 Ag1 84.16(8) . 1_655 ?
S2 Ag1 S11 120.0(3) . 1_455 ?
S2 Ag1 S9 121.6(3) . 1_455 ?
S11 Ag1 S9 92.5(3) 1_455 1_455 ?
S2 Ag1 S4 92.6(3) . . ?
S11 Ag1 S4 126.3(3) 1_455 . ?
S9 Ag1 S4 105.7(2) 1_455 . ?
S2 Ag1 W1 46.26(18) . . ?
S11 Ag1 W1 137.7(2) 1_455 . ?
S9 Ag1 W1 129.52(18) 1_455 . ?
S4 Ag1 W1 46.69(17) . . ?
S2 Ag1 W3 137.3(2) . 1_455 ?
S11 Ag1 W3 45.7(2) 1_455 1_455 ?
S9 Ag1 W3 46.82(16) 1_455 1_455 ?
S4 Ag1 W3 129.18(19) . 1_455 ?
W1 Ag1 W3 175.14(11) . 1_455 ?
S5 Ag2 S4 114.7(3) . . ?
S5 Ag2 S3 118.7(3) . . ?
S4 Ag2 S3 92.5(2) . . ?
S5 Ag2 S6 91.4(2) . . ?
S4 Ag2 S6 118.7(3) . . ?
S3 Ag2 S6 123.0(3) . . ?
S5 Ag2 W2 45.63(17) . . ?
S4 Ag2 W2 128.69(19) . . ?
S3 Ag2 W2 138.56(19) . . ?
S6 Ag2 W2 45.80(17) . . ?
S5 Ag2 W1 131.90(19) . . ?
S4 Ag2 W1 46.71(17) . . ?
S3 Ag2 W1 45.83(17) . . ?
S6 Ag2 W1 136.5(2) . . ?
W2 Ag2 W1 174.89(10) . . ?
S8 Ag3 S10 117.7(3) . . ?
S8 Ag3 S7 92.6(3) . . ?
S10 Ag3 S7 125.0(3) . . ?
S8 Ag3 S9 113.5(3) . . ?
S10 Ag3 S9 91.8(3) . . ?
S7 Ag3 S9 118.1(3) . . ?
S8 Ag3 W2 46.81(19) . . ?
S10 Ag3 W2 134.8(2) . . ?
S7 Ag3 W2 46.04(18) . . ?
S9 Ag3 W2 133.01(18) . . ?
S8 Ag3 W3 137.6(2) . . ?
S10 Ag3 W3 46.3(2) . . ?
S7 Ag3 W3 129.5(2) . . ?
S9 Ag3 W3 46.98(16) . . ?
W2 Ag3 W3 175.54(10) . . ?
W1 S2 Ag1 78.1(2) . . ?
W1 S3 Ag2 77.7(3) . . ?
W1 S4 Ag2 77.1(2) . . ?
W1 S4 Ag1 75.9(2) . . ?
Ag2 S4 Ag1 108.4(3) . . ?
W2 S5 Ag2 78.0(2) . . ?
W2 S6 Ag2 77.6(2) . . ?
W2 S7 Ag3 76.8(3) . . ?
W2 S8 Ag3 77.5(2) . . ?
W3 S9 Ag3 76.0(2) . . ?
W3 S9 Ag1 76.2(2) . 1_655 ?
Ag3 S9 Ag1 101.8(3) . 1_655 ?
W3 S10 Ag3 77.2(3) . . ?
W3 S11 Ag1 78.0(3) . 1_655 ?

loop_
_geom_bond_atom_site_label_1
_geom_bond_atom_site_label_2
_geom_bond_distance
_geom_bond_site_symmetry_2
_geom_bond_publ_flag
Yb1 O1 2.245(17) . ?
Yb1 O2 2.266(18) . ?
Yb1 O5 2.27(2) . ?
Yb1 O4 2.30(2) . ?
Yb1 O8 2.30(2) . ?
Yb1 O7 2.31(2) . ?
Yb1 O6 2.330(19) . ?
Yb1 O3 2.341(16) . ?
O1 C1 1.27(3) . ?
O2 C4 1.25(3) . ?
O3 C7 1.24(3) . ?
O4 C10 1.26(4) . ?
O5 C13 1.24(3) . ?
O6 C16 1.15(3) . ?
O7 C19 1.24(2) . ?
O8 C22 1.23(3) . ?
N1 C1 1.32(3) . ?
N1 C3 1.41(3) . ?
N1 C2 1.44(3) . ?
N2 C4 1.30(4) . ?
N2 C5 1.42(4) . ?
N2 C6 1.56(4) . ?
N3 C7 1.36(3) . ?
N3 C8 1.39(5) . ?
N3 C9' 1.42(5) . ?
N3 C9 1.59(7) . ?
N4 C10 1.27(4) . ?
N4 C12' 1.30(9) . ?
N4 C11' 1.41(5) . ?
N4 C11 1.50(6) . ?
N4 C12 1.62(9) . ?
N5 C13 1.26(3) . ?
N5 C14 1.45(3) . ?
N5 C15 1.47(3) . ?
N6 C16 1.31(4) . ?
N6 C18 1.42(5) . ?
N6 C17' 1.54(9) . ?
N6 C17 1.61(6) . ?
N7 C19 1.313(19) . ?
N7 C20' 1.44(2) . ?
N7 C21' 1.45(2) . ?
N7 C20 1.46(7) . ?
N7 C21 1.60(10) . ?
N8 C22 1.36(3) . ?
N8 C23 1.43(4) . ?
N8 C24 1.45(3) . ?
C1 H1 0.9300 . ?
C2 H2A 0.9600 . ?
C2 H2B 0.9600 . ?
C2 H2C 0.9600 . ?
C3 H3A 0.9600 . ?
C3 H3B 0.9600 . ?
C3 H3C 0.9600 . ?
C4 H4 0.9300 . ?
C5 H5A 0.9600 . ?
C5 H5B 0.9600 . ?
C5 H5C 0.9600 . ?
C6 H6A 0.9600 . ?
C6 H6B 0.9600 . ?
C6 H6C 0.9600 . ?
C7 H7 0.9300 . ?
C8 H8A 0.9600 . ?
C8 H8B 0.9600 . ?
C8 H8C 0.9600 . ?
C9 C9' 0.66(7) . ?
C10 H10 0.9300 . ?
C11 C11' 0.68(7) . ?
C12 C12' 0.55(13) . ?
C13 H13 0.9300 . ?
C14 H14A 0.9600 . ?
C14 H14B 0.9600 . ?
C14 H14C 0.9600 . ?
C15 H15A 0.9600 . ?
C15 H15B 0.9600 . ?
C15 H15C 0.9600 . ?
C16 H16 0.9300 . ?
C17 C17' 1.00(9) . ?
C18 H18A 0.9600 . ?
C18 H18B 0.9600 . ?
C18 H18C 0.9600 . ?
C19 H19 0.9300 . ?
C20 C20' 0.96(10) . ?
C21 C21' 0.88(13) . ?
C22 H22 0.9300 . ?
C23 H23A 0.9600 . ?
C23 H23B 0.9600 . ?
C23 H23C 0.9600 . ?
C24 H24A 0.9600 . ?
C24 H24B 0.9600 . ?
C24 H24C 0.9600 . ?
W1 S1 2.150(8) . ?
W1 S3 2.203(8) . ?
W1 S2 2.204(8) . ?
W1 S4 2.240(8) . ?
W1 Ag1 2.986(3) . ?
W1 Ag2 3.000(3) . ?
W2 S5 2.191(7) . ?
W2 S7 2.192(8) . ?
W2 S6 2.201(7) . ?
W2 S8 2.215(8) . ?
W2 Ag3 2.965(3) . ?
W2 Ag2 2.998(3) . ?
W3 S12 2.151(9) . ?
W3 S11 2.186(9) . ?
W3 S10 2.207(9) . ?
W3 S9 2.242(7) . ?
W3 Ag3 2.976(3) . ?
W3 Ag1 2.986(3) 1_655 ?
Ag1 S2 2.518(9) . ?
Ag1 S11 2.540(9) 1_455 ?
Ag1 S9 2.578(8) 1_455 ?
Ag1 S4 2.595(8) . ?
Ag1 W3 2.986(3) 1_455 ?
Ag2 S5 2.551(8) . ?
Ag2 S4 2.557(8) . ?
Ag2 S3 2.560(8) . ?
Ag2 S6 2.564(9) . ?
Ag3 S8 2.510(8) . ?
Ag3 S10 2.547(9) . ?
Ag3 S7 2.558(9) . ?
Ag3 S9 2.572(7) . ?
S9 Ag1 2.578(8) 1_655 ?
S11 Ag1 2.540(9) 1_655 ?
